data_2311239
loop_
_publ_author_name
'Akkurt, Mehmet'
'Khandar, Ali Akbar'
'Tahir, Muhammad Nawaz'
'Afkhami, Farhad Akbari'
'Yazdi, Seyed Abolfazl Hosseini'

_publ_section_title
;
 Di-\m-chlorido-bis-(chlorido-{N'-[phen-yl(pyridin-2-yl-\kN)methyl-idene]pyridine-2-carbohydrazide-\k(2)
 N',O}cadmium).
;
_journal_coeditor_code RZ5124
_journal_issue 'Pt 6'
_journal_name_full 'Acta crystallographica. Section E, Structure reports online'
_journal_page_first m213
_journal_page_last 4
_journal_paper_doi 10.1107/S1600536814010630
_journal_volume 70
_journal_year 2014
_chemical_formula_iupac '[Cd2 Cl4 (C18 H14 N4 O)2]'
_chemical_formula_moiety 'C36 H28 Cd2 Cl4 N8 O2'
_chemical_formula_sum 'C36 H28 Cd2 Cl4 N8 O2'
_chemical_formula_weight 971.28
_chemical_name_systematic
Di-\m-chlorido-bis(chlorido{<i>N</i>'-[phenyl(pyridin-2-yl-\k<i>N</i>)methylidene]pyridine-2-carbohydrazide-\k^2^<i>N</i>',<i>O</i>}cadmium)
_space_group_IT_number 14
_space_group_name_Hall '-P 2yn'
_space_group_name_H-M_alt 'P 1 21/n 1'
_symmetry_cell_setting monoclinic
_symmetry_space_group_name_Hall '-P 2yn'
_symmetry_space_group_name_H-M 'P 1 21/n 1'
_atom_sites_solution_hydrogens geom
_atom_sites_solution_primary direct
_atom_sites_solution_secondary difmap
_cell_angle_alpha 90
_cell_angle_beta 104.6670(10)
_cell_angle_gamma 90
_cell_formula_units_Z 4
_cell_length_a 15.3215(4)
_cell_length_b 14.4905(4)
_cell_length_c 17.5457(5)
_cell_measurement_reflns_used 310
_cell_measurement_temperature 296(2)
_cell_measurement_theta_max 18.2
_cell_measurement_theta_min 3.5
_cell_volume 3768.49(18)
_computing_cell_refinement 'SAINT (Bruker, 2009)'
_computing_data_collection 'APEX2 (Bruker, 2009)'
_computing_data_reduction 'SAINT (Bruker, 2009)'
_computing_molecular_graphics 'ORTEP-3 for Windows (Farrugia, 2012) and PLATON (Spek, 2009)'
_computing_publication_material 'WinGX (Farrugia, 2012) and PLATON (Spek, 2009)'
_computing_structure_refinement 'SHELXL97 (Sheldrick, 2008)'
_computing_structure_solution 'SHELXS97 (Sheldrick, 2008)'
_diffrn_ambient_temperature 296(2)
_diffrn_measured_fraction_theta_full 0.993
_diffrn_measured_fraction_theta_max 0.993
_diffrn_measurement_device_type 'Bruker Kappa APEXII CCD'
_diffrn_measurement_method \w
_diffrn_radiation_monochromator graphite
_diffrn_radiation_source 'fine-focus sealed tube'
_diffrn_radiation_type MoK\a
_diffrn_radiation_wavelength 0.71073
_diffrn_reflns_av_R_equivalents 0.0657
_diffrn_reflns_av_sigmaI/netI 0.0734
_diffrn_reflns_limit_h_max 17
_diffrn_reflns_limit_h_min -20
_diffrn_reflns_limit_k_max 19
_diffrn_reflns_limit_k_min -19
_diffrn_reflns_limit_l_max 23
_diffrn_reflns_limit_l_min -23
_diffrn_reflns_number 36565
_diffrn_reflns_reduction_process
;
;
_diffrn_reflns_theta_full 28.37
_diffrn_reflns_theta_max 28.37
_diffrn_reflns_theta_min 1.85
_exptl_absorpt_coefficient_mu 1.457
_exptl_absorpt_correction_T_max 0.769
_exptl_absorpt_correction_T_min 0.722
_exptl_absorpt_correction_type multi-scan
_exptl_absorpt_process_details '(SADABS; Bruker, 2005)'
_exptl_crystal_colour orange
_exptl_crystal_density_diffrn 1.712
_exptl_crystal_density_method 'Not Measured'
_exptl_crystal_description prism
_exptl_crystal_F_000 1920
_exptl_crystal_size_max 0.23
_exptl_crystal_size_mid 0.20
_exptl_crystal_size_min 0.18
_refine_diff_density_max 0.470
_refine_diff_density_min -0.426
_refine_ls_extinction_method none
_refine_ls_goodness_of_fit_ref 0.981
_refine_ls_hydrogen_treatment constr
_refine_ls_matrix_type full
_refine_ls_number_parameters 469
_refine_ls_number_reflns 9369
_refine_ls_number_restraints 0
_refine_ls_restrained_S_all 0.981
_refine_ls_R_factor_all 0.0951
_refine_ls_R_factor_gt 0.0438
_refine_ls_shift/su_max 0.002
_refine_ls_shift/su_mean 0.000
_refine_ls_structure_factor_coef Fsqd
_refine_ls_weighting_details 'calc w=1/[\s^2^(Fo^2^)+(0.0251P)^2^]         where P=(Fo^2^+2Fc^2^)/3'
_refine_ls_weighting_scheme calc
_refine_ls_wR_factor_gt 0.0690
_refine_ls_wR_factor_ref 0.0826
_reflns_number_gt 5625
_reflns_number_total 9369
_reflns_threshold_expression I>2\s(I)
_cod_data_source_file rz5124sup1.cif
_cod_data_source_block I
_cod_original_sg_symbol_H-M 'P 21/n'
_cod_database_code 2311239

loop_
_symmetry_equiv_pos_site_id
_symmetry_equiv_pos_as_xyz
1 x,y,z
2 1/2-x,1/2+y,1/2-z
3 -x,-y,-z
4 1/2+x,1/2-y,1/2+z

loop_
_atom_site_aniso_label
_atom_site_aniso_U_11
_atom_site_aniso_U_22
_atom_site_aniso_U_33
_atom_site_aniso_U_12
_atom_site_aniso_U_13
_atom_site_aniso_U_23
Cd1 0.0405(2) 0.0555(2) 0.0326(2) 0.00140(10) 0.01110(10) 0.00280(10)
Cd2 0.0438(2) 0.0499(2) 0.0342(2) -0.00060(10) 0.01470(10) 0.00420(10)
Cl1 0.0807(8) 0.0498(7) 0.0450(6) 0.0084(5) 0.0281(6) 0.0044(5)
Cl2 0.0621(7) 0.0590(7) 0.0498(6) 0.0107(5) 0.0298(5) 0.0078(5)
Cl3 0.0498(6) 0.0571(7) 0.0486(6) 0.0046(5) 0.0201(5) 0.0068(5)
Cl4 0.0628(7) 0.0495(7) 0.0708(8) -0.0062(5) 0.0234(6) 0.0015(6)
O1 0.0378(15) 0.074(2) 0.0358(16) 0.0041(14) 0.0105(13) -0.0022(14)
O2 0.0431(16) 0.079(2) 0.0346(16) 0.0045(14) 0.0123(13) 0.0039(14)
N1 0.0399(19) 0.054(2) 0.043(2) 0.0016(16) 0.0176(17) 0.0056(16)
N2 0.0347(18) 0.060(2) 0.0305(17) -0.0030(15) 0.0120(15) -0.0048(15)
N3 0.0341(18) 0.071(2) 0.0291(17) -0.0005(16) 0.0094(15) -0.0035(16)
N4 0.054(2) 0.076(3) 0.046(2) 0.0109(19) 0.0227(19) 0.0145(19)
N5 0.0349(18) 0.046(2) 0.046(2) -0.0049(15) 0.0144(16) 0.0038(15)
N6 0.0342(18) 0.050(2) 0.0356(18) 0.0038(15) 0.0121(15) 0.0008(15)
N7 0.0330(18) 0.074(3) 0.039(2) 0.0101(17) 0.0161(16) 0.0026(17)
N8 0.045(2) 0.063(2) 0.042(2) 0.0088(17) 0.0210(17) 0.0026(17)
C1 0.052(3) 0.067(3) 0.052(3) 0.005(2) 0.024(2) 0.011(2)
C2 0.052(3) 0.075(3) 0.067(3) 0.004(2) 0.032(3) 0.008(3)
C3 0.031(2) 0.073(3) 0.083(4) -0.005(2) 0.020(3) 0.002(3)
C4 0.041(2) 0.067(3) 0.052(3) -0.003(2) 0.006(2) -0.006(2)
C5 0.036(2) 0.050(3) 0.043(2) 0.0003(18) 0.0111(19) -0.0006(19)
C6 0.034(2) 0.046(2) 0.034(2) -0.0006(18) 0.0050(18) -0.0017(17)
C7 0.035(2) 0.047(3) 0.039(2) 0.0000(18) 0.0035(18) -0.0024(19)
C8 0.085(4) 0.050(3) 0.050(3) -0.012(2) -0.007(3) 0.001(2)
C9 0.096(4) 0.084(4) 0.045(3) -0.014(3) -0.009(3) -0.005(3)
C10 0.076(4) 0.097(4) 0.041(3) 0.006(3) -0.002(3) 0.008(3)
C11 0.073(3) 0.069(3) 0.058(3) 0.011(3) 0.019(3) 0.024(3)
C12 0.052(3) 0.062(3) 0.049(3) -0.006(2) 0.013(2) -0.004(2)
C13 0.036(2) 0.045(2) 0.040(2) -0.0004(18) 0.013(2) -0.0019(18)
C14 0.043(2) 0.043(2) 0.049(3) 0.0041(19) 0.022(2) 0.0009(19)
C15 0.045(3) 0.058(3) 0.060(3) 0.004(2) 0.019(2) -0.006(2)
C16 0.046(3) 0.073(3) 0.093(4) 0.004(2) 0.035(3) 0.005(3)
C17 0.078(4) 0.085(4) 0.095(4) 0.020(3) 0.059(4) 0.027(3)
C18 0.085(4) 0.097(4) 0.056(3) 0.020(3) 0.042(3) 0.019(3)
C19 0.041(3) 0.063(3) 0.061(3) -0.006(2) 0.022(2) 0.010(2)
C20 0.034(2) 0.069(3) 0.085(4) -0.005(2) 0.018(3) 0.015(3)
C21 0.041(3) 0.075(3) 0.068(3) -0.012(2) 0.000(2) 0.007(3)
C22 0.044(3) 0.061(3) 0.046(3) -0.005(2) 0.006(2) 0.000(2)
C23 0.038(2) 0.035(2) 0.042(2) -0.0034(17) 0.0114(19) 0.0005(18)
C24 0.040(2) 0.037(2) 0.035(2) 0.0057(17) 0.0087(19) 0.0013(17)
C25 0.040(2) 0.046(3) 0.034(2) 0.0056(18) 0.0102(18) 0.0000(18)
C26 0.101(4) 0.045(3) 0.059(3) 0.010(2) 0.038(3) 0.000(2)
C27 0.138(5) 0.058(3) 0.064(3) 0.006(3) 0.055(3) 0.015(3)
C28 0.101(4) 0.077(4) 0.049(3) 0.001(3) 0.043(3) -0.003(3)
C29 0.108(4) 0.055(3) 0.053(3) 0.006(3) 0.039(3) -0.012(2)
C30 0.081(3) 0.044(3) 0.051(3) -0.001(2) 0.026(2) 0.001(2)
C31 0.034(2) 0.043(2) 0.044(2) 0.0101(17) 0.010(2) 0.0051(19)
C32 0.035(2) 0.041(2) 0.047(2) 0.0006(17) 0.013(2) 0.0002(18)
C33 0.042(3) 0.060(3) 0.049(3) -0.003(2) 0.012(2) -0.005(2)
C34 0.037(3) 0.081(4) 0.070(3) -0.004(2) 0.006(2) -0.005(3)
C35 0.043(3) 0.070(3) 0.080(4) 0.005(2) 0.028(3) 0.006(3)
C36 0.053(3) 0.070(3) 0.056(3) 0.010(2) 0.030(2) 0.011(2)

loop_
_atom_site_type_symbol
_atom_site_label
_atom_site_fract_x
_atom_site_fract_y
_atom_site_fract_z
_atom_site_U_iso_or_equiv
_atom_site_thermal_displace_type
_atom_site_calc_flag
_atom_site_refinement_flags
_atom_site_occupancy
Cd Cd1 0.21922(2) 0.30193(2) 0.59332(2) 0.04250(10) Uani d . 1.000
Cd Cd2 0.21468(2) 0.45128(2) 0.41438(2) 0.04180(10) Uani d . 1.000
Cl Cl1 0.23181(8) 0.27779(7) 0.44471(6) 0.0563(4) Uani d . 1.000
Cl Cl2 0.15115(7) 0.45550(7) 0.53781(6) 0.0542(4) Uani d . 1.000
Cl Cl3 0.20787(7) 0.13663(7) 0.62103(6) 0.0505(4) Uani d . 1.000
Cl Cl4 0.24456(7) 0.61788(7) 0.40603(7) 0.0599(4) Uani d . 1.000
O O1 0.09558(16) 0.32324(19) 0.66423(15) 0.0490(10) Uani d . 1.000
O O2 0.38776(16) 0.43618(19) 0.42115(15) 0.0518(10) Uani d . 1.000
N N1 0.3800(2) 0.3236(2) 0.63954(18) 0.0444(11) Uani d . 1.000
N N2 0.2716(2) 0.3262(2) 0.73505(17) 0.0411(11) Uani d . 1.000
N N3 0.20746(19) 0.3262(2) 0.77667(17) 0.0445(11) Uani d . 1.000
N N4 0.0893(2) 0.3191(2) 0.8634(2) 0.0569(14) Uani d . 1.000
N N5 0.0819(2) 0.4427(2) 0.30909(18) 0.0416(11) Uani d . 1.000
N N6 0.2485(2) 0.4326(2) 0.29130(17) 0.0393(11) Uani d . 1.000
N N7 0.3364(2) 0.4316(2) 0.28770(18) 0.0474(13) Uani d . 1.000
N N8 0.4953(2) 0.4259(2) 0.26459(18) 0.0482(12) Uani d . 1.000
C C1 0.4346(3) 0.3258(3) 0.5914(3) 0.0551(17) Uani d . 1.000
C C2 0.5277(3) 0.3262(3) 0.6176(3) 0.0616(17) Uani d . 1.000
C C3 0.5663(3) 0.3206(3) 0.6964(3) 0.0613(18) Uani d . 1.000
C C4 0.5109(3) 0.3168(3) 0.7475(2) 0.0544(16) Uani d . 1.000
C C5 0.4181(2) 0.3203(3) 0.7178(2) 0.0428(14) Uani d . 1.000
C C6 0.3553(2) 0.3207(2) 0.7699(2) 0.0387(12) Uani d . 1.000
C C7 0.3922(2) 0.3131(3) 0.8569(2) 0.0414(14) Uani d . 1.000
C C8 0.4468(3) 0.3800(3) 0.8997(2) 0.0660(19) Uani d . 1.000
C C9 0.4863(3) 0.3687(4) 0.9794(3) 0.080(2) Uani d . 1.000
C C10 0.4692(3) 0.2909(4) 1.0169(3) 0.074(2) Uani d . 1.000
C C11 0.4167(3) 0.2230(3) 0.9757(3) 0.0662(17) Uani d . 1.000
C C12 0.3767(3) 0.2335(3) 0.8955(2) 0.0543(17) Uani d . 1.000
C C13 0.1197(2) 0.3233(3) 0.7360(2) 0.0397(12) Uani d . 1.000
C C14 0.0537(3) 0.3196(3) 0.7857(2) 0.0431(14) Uani d . 1.000
C C15 -0.0371(3) 0.3151(3) 0.7504(3) 0.0533(17) Uani d . 1.000
C C16 -0.0959(3) 0.3084(3) 0.7988(3) 0.0675(19) Uani d . 1.000
C C17 -0.0605(4) 0.3073(3) 0.8781(3) 0.079(2) Uani d . 1.000
C C18 0.0301(4) 0.3131(3) 0.9079(3) 0.075(2) Uani d . 1.000
C C19 -0.0018(3) 0.4465(3) 0.3178(3) 0.0534(17) Uani d . 1.000
C C20 -0.0766(3) 0.4436(3) 0.2548(3) 0.0621(18) Uani d . 1.000
C C21 -0.0667(3) 0.4379(3) 0.1802(3) 0.0638(17) Uani d . 1.000
C C22 0.0197(3) 0.4354(3) 0.1698(2) 0.0513(17) Uani d . 1.000
C C23 0.0922(2) 0.4377(2) 0.2349(2) 0.0381(12) Uani d . 1.000
C C24 0.1858(2) 0.4351(2) 0.2271(2) 0.0375(12) Uani d . 1.000
C C25 0.2074(2) 0.4374(3) 0.1484(2) 0.0399(14) Uani d . 1.000
C C26 0.2287(3) 0.5202(3) 0.1180(3) 0.0651(19) Uani d . 1.000
C C27 0.2538(4) 0.5219(3) 0.0479(3) 0.081(2) Uani d . 1.000
C C28 0.2607(3) 0.4422(3) 0.0094(3) 0.071(2) Uani d . 1.000
C C29 0.2422(3) 0.3600(3) 0.0393(3) 0.0686(19) Uani d . 1.000
C C30 0.2160(3) 0.3567(3) 0.1094(2) 0.0570(17) Uani d . 1.000
C C31 0.4021(2) 0.4331(2) 0.3562(2) 0.0403(12) Uani d . 1.000
C C32 0.4946(2) 0.4288(2) 0.3411(2) 0.0405(12) Uani d . 1.000
C C33 0.5696(3) 0.4262(3) 0.4027(2) 0.0503(17) Uani d . 1.000
C C34 0.6528(3) 0.4181(3) 0.3849(3) 0.0640(19) Uani d . 1.000
C C35 0.6549(3) 0.4157(3) 0.3071(3) 0.0621(19) Uani d . 1.000
C C36 0.5760(3) 0.4195(3) 0.2494(3) 0.0567(17) Uani d . 1.000
H H1 0.40890 0.32720 0.53740 0.0660 Uiso c R 1.000
H H2 0.56330 0.33020 0.58200 0.0740 Uiso c R 1.000
H H3 0.62870 0.31940 0.71550 0.0740 Uiso c R 1.000
H H3A 0.22240 0.32810 0.82730 0.0530 Uiso c R 1.000
H H4 0.53580 0.31200 0.80150 0.0650 Uiso c R 1.000
H H7 0.35000 0.43000 0.24300 0.0570 Uiso c R 1.000
H H8 0.45750 0.43390 0.87470 0.0790 Uiso c R 1.000
H H9 0.52440 0.41400 1.00720 0.0960 Uiso c R 1.000
H H10 0.49350 0.28440 1.07090 0.0890 Uiso c R 1.000
H H11 0.40730 0.16900 1.00120 0.0790 Uiso c R 1.000
H H12 0.33970 0.18730 0.86800 0.0650 Uiso c R 1.000
H H15 -0.05860 0.31640 0.69590 0.0640 Uiso c R 1.000
H H16 -0.15790 0.30490 0.77750 0.0810 Uiso c R 1.000
H H17 -0.09840 0.30250 0.91180 0.0950 Uiso c R 1.000
H H18 0.05250 0.31300 0.96240 0.0900 Uiso c R 1.000
H H19 -0.01010 0.45130 0.36830 0.0640 Uiso c R 1.000
H H20 -0.13400 0.44560 0.26330 0.0750 Uiso c R 1.000
H H21 -0.11680 0.43570 0.13720 0.0760 Uiso c R 1.000
H H22 0.02880 0.43220 0.11950 0.0620 Uiso c R 1.000
H H26 0.22610 0.57490 0.14510 0.0780 Uiso c R 1.000
H H27 0.26600 0.57800 0.02690 0.0980 Uiso c R 1.000
H H28 0.27820 0.44370 -0.03770 0.0860 Uiso c R 1.000
H H29 0.24710 0.30560 0.01260 0.0830 Uiso c R 1.000
H H30 0.20430 0.30020 0.13000 0.0680 Uiso c R 1.000
H H33 0.56520 0.42970 0.45450 0.0610 Uiso c R 1.000
H H34 0.70580 0.41440 0.42490 0.0770 Uiso c R 1.000
H H35 0.70980 0.41160 0.29370 0.0740 Uiso c R 1.000
H H36 0.57880 0.41760 0.19710 0.0680 Uiso c R 1.000

loop_
_atom_type_symbol
_atom_type_description
_atom_type_scat_dispersion_real
_atom_type_scat_dispersion_imag
_atom_type_scat_source
C C 0.0033 0.0016 ' International Tables Vol C Tables 4.2.6.8 and 6.1.1.4'
H H 0.0000 0.0000 ' International Tables Vol C Tables 4.2.6.8 and 6.1.1.4'
Cd Cd -0.8075 1.2024 ' International Tables Vol C Tables 4.2.6.8 and 6.1.1.4'
Cl Cl 0.1484 0.1585 ' International Tables Vol C Tables 4.2.6.8 and 6.1.1.4'
N N 0.0061 0.0033 ' International Tables Vol C Tables 4.2.6.8 and 6.1.1.4'
O O 0.0106 0.0060 ' International Tables Vol C Tables 4.2.6.8 and 6.1.1.4'

loop_
_geom_angle_atom_site_label_1
_geom_angle_atom_site_label_2
_geom_angle_atom_site_label_3
_geom_angle
_geom_angle_publ_flag
Cl1 Cd1 Cl2 82.27(3) no
Cl1 Cd1 Cl3 95.23(3) no
Cl1 Cd1 O1 137.62(6) no
Cl1 Cd1 N1 91.44(8) no
Cl1 Cd1 N2 157.41(8) no
Cl2 Cd1 Cl3 152.25(4) no
Cl2 Cd1 O1 78.26(7) no
Cl2 Cd1 N1 107.44(7) no
Cl2 Cd1 N2 105.16(7) no
Cl3 Cd1 O1 85.56(7) no
Cl3 Cd1 N1 100.24(7) no
Cl3 Cd1 N2 87.73(7) no
O1 Cd1 N1 130.24(9) no
O1 Cd1 N2 64.89(9) no
N1 Cd1 N2 66.02(10) no
Cl1 Cd2 Cl2 83.70(3) no
Cl1 Cd2 Cl4 163.43(4) no
Cl1 Cd2 O2 81.98(7) no
Cl1 Cd2 N5 97.59(7) no
Cl1 Cd2 N6 92.45(7) no
Cl2 Cd2 Cl4 98.11(4) no
Cl2 Cd2 O2 123.47(6) no
Cl2 Cd2 N5 102.82(8) no
Cl2 Cd2 N6 169.63(8) no
Cl4 Cd2 O2 83.35(7) no
Cl4 Cd2 N5 98.05(8) no
Cl4 Cd2 N6 88.33(8) no
O2 Cd2 N5 133.15(9) no
O2 Cd2 N6 65.16(9) no
N5 Cd2 N6 68.06(11) no
Cd1 Cl1 Cd2 92.58(3) no
Cd1 Cl2 Cd2 95.45(4) no
Cd1 O1 C13 116.0(2) no
Cd2 O2 C31 112.3(2) no
Cd1 N1 C1 122.9(3) no
Cd1 N1 C5 118.6(2) no
C1 N1 C5 117.8(3) no
Cd1 N2 N3 116.8(2) no
Cd1 N2 C6 120.8(2) no
N3 N2 C6 121.1(3) no
N2 N3 C13 118.1(3) no
C14 N4 C18 115.7(4) no
Cd2 N5 C19 124.6(3) no
Cd2 N5 C23 117.7(2) no
C19 N5 C23 117.6(3) no
Cd2 N6 N7 119.4(2) no
Cd2 N6 C24 120.7(2) no
N7 N6 C24 119.2(3) no
N6 N7 C31 118.6(3) no
C32 N8 C36 116.4(3) no
N2 N3 H3A 121.00 no
C13 N3 H3A 121.00 no
N6 N7 H7 121.00 no
C31 N7 H7 121.00 no
N1 C1 C2 123.4(5) no
C1 C2 C3 118.9(5) no
C2 C3 C4 118.7(4) no
C3 C4 C5 119.6(3) no
N1 C5 C4 121.5(3) no
N1 C5 C6 116.4(3) no
C4 C5 C6 122.1(3) no
N2 C6 C7 124.7(3) no
C5 C6 C7 119.5(3) no
N2 C6 C5 115.8(3) no
C8 C7 C12 118.4(3) no
C6 C7 C8 121.9(3) no
C6 C7 C12 119.6(3) no
C7 C8 C9 121.2(4) no
C8 C9 C10 119.8(5) no
C9 C10 C11 120.2(5) no
C10 C11 C12 120.6(4) no
C7 C12 C11 119.8(4) no
O1 C13 N3 123.0(3) no
O1 C13 C14 122.0(3) no
N3 C13 C14 115.0(3) no
N4 C14 C15 124.5(4) no
C13 C14 C15 119.8(3) no
N4 C14 C13 115.8(4) no
C14 C15 C16 117.9(4) no
C15 C16 C17 118.3(5) no
C16 C17 C18 119.9(5) no
N4 C18 C17 123.8(5) no
N5 C19 C20 122.5(4) no
C19 C20 C21 120.2(5) no
C20 C21 C22 118.3(4) no
C21 C22 C23 119.2(4) no
N5 C23 C22 122.2(3) no
N5 C23 C24 116.4(3) no
C22 C23 C24 121.4(3) no
N6 C24 C23 116.7(3) no
N6 C24 C25 121.2(3) no
C23 C24 C25 122.1(3) no
C24 C25 C30 120.6(3) no
C26 C25 C30 118.8(4) no
C24 C25 C26 120.2(4) no
C25 C26 C27 120.3(4) no
C26 C27 C28 120.3(4) no
C27 C28 C29 120.3(5) no
C28 C29 C30 120.5(4) no
C25 C30 C29 119.8(4) no
O2 C31 C32 124.6(3) no
N7 C31 C32 111.3(3) no
O2 C31 N7 124.1(3) no
N8 C32 C31 115.0(3) no
N8 C32 C33 124.9(3) no
C31 C32 C33 120.2(3) no
C32 C33 C34 117.4(4) no
C33 C34 C35 118.6(4) no
C34 C35 C36 119.7(5) no
N8 C36 C35 123.1(5) no
N1 C1 H1 118.00 no
C2 C1 H1 118.00 no
C1 C2 H2 121.00 no
C3 C2 H2 121.00 no
C2 C3 H3 121.00 no
C4 C3 H3 121.00 no
C3 C4 H4 120.00 no
C5 C4 H4 120.00 no
C7 C8 H8 119.00 no
C9 C8 H8 119.00 no
C8 C9 H9 120.00 no
C10 C9 H9 120.00 no
C9 C10 H10 120.00 no
C11 C10 H10 120.00 no
C10 C11 H11 120.00 no
C12 C11 H11 120.00 no
C7 C12 H12 120.00 no
C11 C12 H12 120.00 no
C14 C15 H15 121.00 no
C16 C15 H15 121.00 no
C15 C16 H16 121.00 no
C17 C16 H16 121.00 no
C16 C17 H17 120.00 no
C18 C17 H17 120.00 no
N4 C18 H18 118.00 no
C17 C18 H18 118.00 no
N5 C19 H19 119.00 no
C20 C19 H19 119.00 no
C19 C20 H20 120.00 no
C21 C20 H20 120.00 no
C20 C21 H21 121.00 no
C22 C21 H21 121.00 no
C21 C22 H22 120.00 no
C23 C22 H22 120.00 no
C25 C26 H26 120.00 no
C27 C26 H26 120.00 no
C26 C27 H27 120.00 no
C28 C27 H27 120.00 no
C27 C28 H28 120.00 no
C29 C28 H28 120.00 no
C28 C29 H29 120.00 no
C30 C29 H29 120.00 no
C25 C30 H30 120.00 no
C29 C30 H30 120.00 no
C32 C33 H33 121.00 no
C34 C33 H33 121.00 no
C33 C34 H34 121.00 no
C35 C34 H34 121.00 no
C34 C35 H35 120.00 no
C36 C35 H35 120.00 no
N8 C36 H36 118.00 no
C35 C36 H36 118.00 no

loop_
_geom_bond_atom_site_label_1
_geom_bond_atom_site_label_2
_geom_bond_distance
_geom_bond_publ_flag
Cd1 Cl1 2.6857(11) no
Cd1 Cl2 2.5444(11) no
Cd1 Cl3 2.4590(11) no
Cd1 O1 2.535(3) no
Cd1 N1 2.411(3) no
Cd1 N2 2.437(3) no
Cd2 Cl1 2.5693(11) no
Cd2 Cl2 2.5902(11) no
Cd2 Cl4 2.4684(11) no
Cd2 O2 2.633(3) no
Cd2 N5 2.380(3) no
Cd2 N6 2.360(3) no
O1 C13 1.219(4) no
O2 C31 1.215(4) no
N1 C1 1.331(6) no
N1 C5 1.350(5) no
N2 N3 1.365(4) no
N2 C6 1.276(4) no
N3 C13 1.354(4) no
N4 C14 1.334(5) no
N4 C18 1.341(7) no
N5 C19 1.331(6) no
N5 C23 1.352(5) no
N6 N7 1.364(4) no
N6 C24 1.283(4) no
N7 C31 1.359(5) no
N8 C32 1.346(5) no
N8 C36 1.332(6) no
N3 H3A 0.8600 no
N7 H7 0.8600 no
C1 C2 1.384(7) no
C2 C3 1.362(7) no
C3 C4 1.383(6) no
C4 C5 1.386(6) no
C5 C6 1.486(5) no
C6 C7 1.492(5) no
C7 C12 1.388(6) no
C7 C8 1.373(6) no
C8 C9 1.386(6) no
C9 C10 1.364(8) no
C10 C11 1.358(7) no
C11 C12 1.394(6) no
C13 C14 1.494(5) no
C14 C15 1.374(7) no
C15 C16 1.389(7) no
C16 C17 1.360(7) no
C17 C18 1.356(9) no
C19 C20 1.377(7) no
C20 C21 1.358(7) no
C21 C22 1.382(7) no
C22 C23 1.377(5) no
C23 C24 1.475(5) no
C24 C25 1.500(5) no
C25 C26 1.385(6) no
C25 C30 1.378(6) no
C26 C27 1.379(7) no
C27 C28 1.356(6) no
C28 C29 1.360(6) no
C29 C30 1.388(6) no
C31 C32 1.508(5) no
C32 C33 1.364(5) no
C33 C34 1.392(7) no
C34 C35 1.374(7) no
C35 C36 1.367(7) no
C1 H1 0.9300 no
C2 H2 0.9300 no
C3 H3 0.9300 no
C4 H4 0.9300 no
C8 H8 0.9300 no
C9 H9 0.9300 no
C10 H10 0.9300 no
C11 H11 0.9300 no
C12 H12 0.9300 no
C15 H15 0.9300 no
C16 H16 0.9300 no
C17 H17 0.9300 no
C18 H18 0.9300 no
C19 H19 0.9300 no
C20 H20 0.9300 no
C21 H21 0.9300 no
C22 H22 0.9300 no
C26 H26 0.9300 no
C27 H27 0.9300 no
C28 H28 0.9300 no
C29 H29 0.9300 no
C30 H30 0.9300 no
C33 H33 0.9300 no
C34 H34 0.9300 no
C35 H35 0.9300 no
C36 H36 0.9300 no

loop_
_geom_hbond_atom_site_label_D
_geom_hbond_atom_site_label_H
_geom_hbond_atom_site_label_A
_geom_hbond_site_symmetry_A
_geom_hbond_distance_DH
_geom_hbond_distance_HA
_geom_hbond_distance_DA
_geom_hbond_angle_DHA
_geom_hbond_publ_flag
N3 H3A N4 . 0.86 2.29 2.646(4) 105 yes
N7 H7 N8 . 0.86 2.16 2.569(4) 108 yes
C1 H1 O2 . 0.93 2.53 3.303(6) 140 yes
C10 H10 O1 4_555 0.93 2.50 3.261(6) 139 yes
C36 H36 Cl3 4_554 0.93 2.77 3.482(5) 135 yes

loop_
_geom_torsion_atom_site_label_1
_geom_torsion_atom_site_label_2
_geom_torsion_atom_site_label_3
_geom_torsion_atom_site_label_4
_geom_torsion
_geom_torsion_publ_flag
Cl2 Cd1 Cl1 Cd2 18.37(4) no
Cl3 Cd1 Cl1 Cd2 170.55(4) no
O1 Cd1 Cl1 Cd2 81.41(10) no
N1 Cd1 Cl1 Cd2 -89.04(8) no
N2 Cd1 Cl1 Cd2 -92.78(19) no
O1 Cd1 N1 C5 22.3(3) no
N2 Cd1 N1 C5 12.2(3) no
Cl1 Cd1 N2 N3 -176.23(15) no
Cl2 Cd1 N2 N3 77.0(2) no
Cl1 Cd1 Cl2 Cd2 -18.28(4) no
Cl3 Cd1 Cl2 Cd2 -104.82(7) no
O1 Cd1 Cl2 Cd2 -160.43(7) no
N1 Cd1 Cl2 Cd2 70.79(8) no
N2 Cd1 Cl2 Cd2 139.93(8) no
Cl3 Cd1 N2 C6 88.5(2) no
O1 Cd1 N2 C6 174.7(3) no
N1 Cd1 N2 C6 -13.8(2) no
N2 Cd1 N1 C1 -177.4(3) no
Cl1 Cd1 O1 C13 173.2(3) no
Cl2 Cd1 O1 C13 -122.4(3) no
Cl3 Cd1 O1 C13 80.3(3) no
N1 Cd1 O1 C13 -19.4(3) no
N2 Cd1 O1 C13 -9.3(3) no
Cl3 Cd1 N1 C1 99.7(3) no
O1 Cd1 N1 C1 -167.4(3) no
Cl3 Cd1 N2 N3 -78.1(2) no
O1 Cd1 N2 N3 8.1(2) no
N1 Cd1 N2 N3 179.7(3) no
Cl1 Cd1 N1 C1 4.2(3) no
Cl2 Cd1 N1 C1 -78.2(3) no
Cl2 Cd1 N2 C6 -116.4(2) no
Cl2 Cd1 N1 C5 111.5(3) no
Cl3 Cd1 N1 C5 -70.6(3) no
Cl1 Cd1 N1 C5 -166.2(3) no
Cl1 Cd1 N2 C6 -9.7(4) no
Cl2 Cd2 O2 C31 178.2(2) no
N5 Cd2 Cl2 Cd1 115.46(8) no
Cl1 Cd2 O2 C31 101.2(2) no
N5 Cd2 Cl1 Cd1 -120.13(8) no
N6 Cd2 Cl1 Cd1 171.68(8) no
Cl4 Cd2 O2 C31 -86.5(2) no
N5 Cd2 O2 C31 8.3(3) no
N6 Cd2 O2 C31 4.7(2) no
Cl2 Cd2 Cl1 Cd1 -17.98(4) no
O2 Cd2 Cl1 Cd1 107.19(6) no
Cl1 Cd2 Cl2 Cd1 19.08(4) no
Cl4 Cd2 Cl2 Cd1 -144.32(4) no
O2 Cd2 Cl2 Cd1 -56.95(8) no
N5 Cd2 N6 N7 177.6(3) no
Cl1 Cd2 N6 C24 103.6(2) no
Cl1 Cd2 N5 C19 89.5(3) no
Cl2 Cd2 N5 C19 4.3(3) no
Cl4 Cd2 N5 C19 -96.0(3) no
O2 Cd2 N5 C19 175.6(3) no
N6 Cd2 N5 C19 179.1(3) no
Cl1 Cd2 N5 C23 -93.6(2) no
Cl2 Cd2 N5 C23 -178.8(2) no
Cl4 Cd2 N5 C23 80.9(2) no
O2 Cd2 N5 C23 -7.5(3) no
N6 Cd2 N5 C23 -4.0(2) no
Cl1 Cd2 N6 N7 -85.3(2) no
Cl4 Cd2 N6 N7 78.2(2) no
O2 Cd2 N6 N7 -5.3(2) no
O2 Cd2 N6 C24 -176.4(3) no
N5 Cd2 N6 C24 6.4(2) no
Cl4 Cd2 N6 C24 -92.9(2) no
Cd1 O1 C13 N3 9.9(5) no
Cd1 O1 C13 C14 -169.8(3) no
Cd2 O2 C31 N7 -4.0(4) no
Cd2 O2 C31 C32 177.1(2) no
Cd1 N1 C5 C6 -10.9(4) no
Cd1 N1 C5 C4 169.1(3) no
C1 N1 C5 C6 178.3(3) no
Cd1 N1 C1 C2 -171.4(3) no
C5 N1 C1 C2 -1.0(6) no
C1 N1 C5 C4 -1.7(6) no
N3 N2 C6 C5 179.3(3) no
Cd1 N2 C6 C5 13.3(4) no
N3 N2 C6 C7 0.5(5) no
C6 N2 N3 C13 -173.8(3) no
Cd1 N2 N3 C13 -7.3(4) no
Cd1 N2 C6 C7 -165.5(3) no
N2 N3 C13 O1 -2.1(6) no
N2 N3 C13 C14 177.6(3) no
C18 N4 C14 C15 0.5(6) no
C14 N4 C18 C17 0.3(6) no
C18 N4 C14 C13 -178.2(4) no
Cd2 N5 C19 C20 178.3(3) no
Cd2 N5 C23 C22 -177.9(3) no
Cd2 N5 C23 C24 1.9(3) no
C23 N5 C19 C20 1.4(6) no
C19 N5 C23 C24 179.0(3) no
C19 N5 C23 C22 -0.8(5) no
N7 N6 C24 C25 -0.3(5) no
C24 N6 N7 C31 177.1(3) no
Cd2 N6 C24 C23 -7.8(4) no
Cd2 N6 C24 C25 170.9(2) no
Cd2 N6 N7 C31 5.9(4) no
N7 N6 C24 C23 -179.0(3) no
N6 N7 C31 O2 -0.7(5) no
N6 N7 C31 C32 178.3(3) no
C36 N8 C32 C33 0.4(5) no
C32 N8 C36 C35 0.2(6) no
C36 N8 C32 C31 -178.2(3) no
N1 C1 C2 C3 2.6(7) no
C1 C2 C3 C4 -1.4(6) no
C2 C3 C4 C5 -1.1(6) no
C3 C4 C5 N1 2.7(7) no
C3 C4 C5 C6 -177.2(4) no
N1 C5 C6 C7 177.4(3) no
C4 C5 C6 N2 178.5(4) no
N1 C5 C6 N2 -1.5(5) no
C4 C5 C6 C7 -2.7(6) no
C5 C6 C7 C8 64.3(5) no
C5 C6 C7 C12 -111.0(4) no
N2 C6 C7 C8 -117.0(4) no
N2 C6 C7 C12 67.8(5) no
C6 C7 C8 C9 -174.9(4) no
C6 C7 C12 C11 175.1(4) no
C12 C7 C8 C9 0.5(6) no
C8 C7 C12 C11 -0.4(6) no
C7 C8 C9 C10 -1.6(7) no
C8 C9 C10 C11 2.7(8) no
C9 C10 C11 C12 -2.7(7) no
C10 C11 C12 C7 1.5(7) no
O1 C13 C14 N4 179.3(4) no
N3 C13 C14 C15 -179.1(4) no
N3 C13 C14 N4 -0.4(6) no
O1 C13 C14 C15 0.6(7) no
C13 C14 C15 C16 177.7(4) no
N4 C14 C15 C16 -0.9(7) no
C14 C15 C16 C17 0.4(6) no
C15 C16 C17 C18 0.3(7) no
C16 C17 C18 N4 -0.7(7) no
N5 C19 C20 C21 -0.9(7) no
C19 C20 C21 C22 -0.2(7) no
C20 C21 C22 C23 0.7(6) no
C21 C22 C23 C24 179.9(3) no
C21 C22 C23 N5 -0.3(6) no
C22 C23 C24 C25 4.9(5) no
N5 C23 C24 C25 -174.9(3) no
N5 C23 C24 N6 3.8(4) no
C22 C23 C24 N6 -176.4(3) no
N6 C24 C25 C30 90.3(4) no
C23 C24 C25 C26 96.0(4) no
C23 C24 C25 C30 -91.1(4) no
N6 C24 C25 C26 -82.6(5) no
C24 C25 C26 C27 176.1(4) no
C24 C25 C30 C29 -175.5(4) no
C26 C25 C30 C29 -2.5(6) no
C30 C25 C26 C27 3.1(7) no
C25 C26 C27 C28 -2.2(8) no
C26 C27 C28 C29 0.5(8) no
C27 C28 C29 C30 0.1(8) no
C28 C29 C30 C25 1.0(7) no
O2 C31 C32 N8 -179.9(3) no
N7 C31 C32 C33 -177.6(3) no
O2 C31 C32 C33 1.4(5) no
N7 C31 C32 N8 1.0(4) no
N8 C32 C33 C34 -1.3(6) no
C31 C32 C33 C34 177.2(3) no
C32 C33 C34 C35 1.7(6) no
C33 C34 C35 C36 -1.2(6) no
C34 C35 C36 N8 0.3(7) no
